data_4103361
loop_
_publ_author_name
'Andrey Solovyev'
'Qianli Chu'
'Steven J. Geib'
'Louis Fensterbank'
'Max Malacria'
'Emmanuel Lac\^ote'
'Dennis P. Curran'

_publ_section_title
;
 Substitution Reactions at Tetracoordinate Boron: Synthesis of
 N-Heterocyclic Carbene Boranes with Boron-Heteroatom Bonds
;
_journal_name_full 'Journal of the American Chemical Society'
_journal_page_first 15072
_journal_page_last 15080
_journal_paper_doi 10.1021/ja107025y
_journal_volume 132
_journal_year 2010
_chemical_formula_sum 'C34 H45 B N2 O3 S'
_chemical_formula_weight 572.59
_chemical_name_systematic
; 
 ? 
;
_space_group_IT_number 2
_symmetry_cell_setting triclinic
_symmetry_space_group_name_Hall '-P 1'
_symmetry_space_group_name_H-M 'P -1'
_atom_sites_solution_hydrogens geom
_atom_sites_solution_primary direct
_atom_sites_solution_secondary difmap
_audit_creation_method SHELXL-97
_cell_angle_alpha 89.496(6)
_cell_angle_beta 75.418(6)
_cell_angle_gamma 87.161(7)
_cell_formula_units_Z 4
_cell_length_a 10.771(4)
_cell_length_b 16.380(6)
_cell_length_c 19.418(7)
_cell_measurement_reflns_used 1280
_cell_measurement_temperature 150(2)
_cell_measurement_theta_max 19.93
_cell_measurement_theta_min 2.29
_cell_volume 3311(2)
_computing_cell_refinement 'Bruker SMART'
_computing_data_collection 'Bruker SMART'
_computing_data_reduction 'Bruker SAINT'
_computing_molecular_graphics 'Bruker SHELXTL'
_computing_publication_material 'Bruker SHELXTL'
_computing_structure_refinement 'SHELXL-97 (Sheldrick, 1997)'
_computing_structure_solution 'SHELXS-97 (Sheldrick, 1990)'
_diffrn_ambient_temperature 150(2)
_diffrn_measured_fraction_theta_full 0.999
_diffrn_measured_fraction_theta_max 0.999
_diffrn_measurement_device_type 'CCD area detector'
_diffrn_measurement_method 'phi and omega scans'
_diffrn_radiation_monochromator graphite
_diffrn_radiation_source 'fine-focus sealed tube'
_diffrn_radiation_type MoK\a
_diffrn_radiation_wavelength 0.71073
_diffrn_reflns_av_R_equivalents 0.1363
_diffrn_reflns_av_sigmaI/netI 0.2327
_diffrn_reflns_limit_h_max 12
_diffrn_reflns_limit_h_min -12
_diffrn_reflns_limit_k_max 19
_diffrn_reflns_limit_k_min -19
_diffrn_reflns_limit_l_max 23
_diffrn_reflns_limit_l_min -23
_diffrn_reflns_number 25781
_diffrn_reflns_theta_full 25.00
_diffrn_reflns_theta_max 25.00
_diffrn_reflns_theta_min 1.65
_exptl_absorpt_coefficient_mu 0.132
_exptl_absorpt_correction_T_max 0.9817
_exptl_absorpt_correction_T_min 0.9677
_exptl_absorpt_correction_type multi-scan
_exptl_absorpt_process_details 'Bruker Sadabs'
_exptl_crystal_colour colorless
_exptl_crystal_density_diffrn 1.149
_exptl_crystal_density_method 'not measured'
_exptl_crystal_description block
_exptl_crystal_F_000 1232
_exptl_crystal_size_max 0.25
_exptl_crystal_size_mid 0.15
_exptl_crystal_size_min 0.14
_refine_diff_density_max 0.307
_refine_diff_density_min -0.330
_refine_diff_density_rms 0.055
_refine_ls_extinction_method none
_refine_ls_goodness_of_fit_ref 0.747
_refine_ls_hydrogen_treatment constr
_refine_ls_matrix_type full
_refine_ls_number_parameters 755
_refine_ls_number_reflns 11648
_refine_ls_number_restraints 4
_refine_ls_restrained_S_all 0.747
_refine_ls_R_factor_all 0.2495
_refine_ls_R_factor_gt 0.0659
_refine_ls_shift/su_max 0.014
_refine_ls_shift/su_mean 0.000
_refine_ls_structure_factor_coef Fsqd
_refine_ls_weighting_details 'calc w=1/[\s^2^(Fo^2^)+(0.0780P)^2^+0.0000P] where P=(Fo^2^+2Fc^2^)/3'
_refine_ls_weighting_scheme calc
_refine_ls_wR_factor_gt 0.1395
_refine_ls_wR_factor_ref 0.1785
_reflns_number_gt 3782
_reflns_number_total 11648
_reflns_threshold_expression >2sigma(I)
_cod_data_source_file ja107025y_si_008.cif
_cod_data_source_block sa1210s
_cod_database_code 4103361

loop_
_symmetry_equiv_pos_as_xyz
'x, y, z'
'-x, -y, -z'

loop_
_atom_site_label
_atom_site_type_symbol
_atom_site_fract_x
_atom_site_fract_y
_atom_site_fract_z
_atom_site_U_iso_or_equiv
_atom_site_adp_type
_atom_site_occupancy
_atom_site_symmetry_multiplicity
_atom_site_calc_flag
_atom_site_refinement_flags
S1 S 0.18806(13) 0.21103(8) -0.08787(7) 0.0426(4) Uani 1 1 d .
B1 B 0.1762(8) 0.3028(4) 0.0266(3) 0.0574(19) Uani 1 1 d D
H1C H 0.283(3) 0.317(3) 0.015(3) 0.094(19) Uiso 1 1 d D
H1B H 0.096(5) 0.347(4) 0.014(3) 0.17(3) Uiso 1 1 d D
O1 O 0.1316(3) 0.2769(2) -0.11953(17) 0.0605(11) Uani 1 1 d .
N1 N 0.1335(3) 0.2207(2) 0.15153(19) 0.0294(9) Uani 1 1 d .
C1 C 0.1476(4) 0.2889(3) 0.1110(2) 0.0289(11) Uani 1 1 d .
O2 O 0.1500(3) 0.1296(2) -0.10032(18) 0.0635(11) Uani 1 1 d .
N2 N 0.1288(3) 0.3511(2) 0.15910(19) 0.0316(9) Uani 1 1 d .
C2 C 0.1093(4) 0.2414(3) 0.2230(2) 0.0328(12) Uani 1 1 d .
H2A H 0.0972 0.2044 0.2619 0.039 Uiso 1 1 calc R
S2 S 0.16645(13) 0.27488(8) 0.41332(7) 0.0440(4) Uani 1 1 d .
B2 B 0.2121(7) 0.1897(4) 0.5248(3) 0.0505(17) Uani 1 1 d D
H2C H 0.323(3) 0.192(3) 0.503(2) 0.070(16) Uiso 1 1 d D
H2B H 0.175(5) 0.126(2) 0.512(3) 0.10(2) Uiso 1 1 d D
C3 C 0.1063(4) 0.3221(3) 0.2270(2) 0.0344(12) Uani 1 1 d .
H3A H 0.0913 0.3538 0.2693 0.041 Uiso 1 1 calc R
O3 O 0.1659(3) 0.22191(18) -0.00900(15) 0.0427(9) Uani 1 1 d .
N3 N 0.1534(3) 0.1424(2) 0.65739(19) 0.0306(9) Uani 1 1 d .
C4 C 0.1562(5) 0.1376(3) 0.1245(2) 0.0326(12) Uani 1 1 d .
O4 O 0.1000(3) 0.3506(2) 0.40332(17) 0.0626(11) Uani 1 1 d .
N4 N 0.1585(3) 0.2729(2) 0.64870(19) 0.0307(9) Uani 1 1 d .
C5 C 0.0515(5) 0.0942(3) 0.1194(2) 0.0414(13) Uani 1 1 d .
O5 O 0.1345(3) 0.2031(2) 0.38134(17) 0.0581(10) Uani 1 1 d .
C6 C 0.0789(5) 0.0151(3) 0.0930(3) 0.0553(15) Uani 1 1 d .
H6A H 0.0098 -0.0176 0.0901 0.066 Uiso 1 1 calc R
O6 O 0.1499(3) 0.26375(18) 0.49274(15) 0.0401(8) Uani 1 1 d .
C7 C 0.2023(6) -0.0177(3) 0.0709(3) 0.0627(17) Uani 1 1 d .
H7A H 0.2181 -0.0716 0.0521 0.075 Uiso 1 1 calc R
C8 C 0.3033(5) 0.0287(3) 0.0763(3) 0.0498(14) Uani 1 1 d .
H8A H 0.3885 0.0058 0.0608 0.060 Uiso 1 1 calc R
C9 C 0.2839(5) 0.1072(3) 0.1037(2) 0.0387(13) Uani 1 1 d .
C10 C -0.0843(5) 0.1292(3) 0.1423(3) 0.0482(14) Uani 1 1 d .
H10A H -0.0834 0.1809 0.1691 0.058 Uiso 1 1 calc R
C11 C -0.1722(6) 0.0732(3) 0.1906(3) 0.081(2) Uani 1 1 d .
H11A H -0.1390 0.0604 0.2322 0.121 Uiso 1 1 calc R
H11B H -0.1772 0.0226 0.1651 0.121 Uiso 1 1 calc R
H11C H -0.2581 0.1000 0.2062 0.121 Uiso 1 1 calc R
C12 C -0.1338(6) 0.1510(5) 0.0777(4) 0.140(4) Uani 1 1 d .
H12A H -0.0762 0.1888 0.0475 0.210 Uiso 1 1 calc R
H12B H -0.2202 0.1770 0.0931 0.210 Uiso 1 1 calc R
H12C H -0.1369 0.1012 0.0507 0.210 Uiso 1 1 calc R
C13 C 0.3942(5) 0.1543(3) 0.1127(3) 0.0442(13) Uani 1 1 d .
H13A H 0.3603 0.2107 0.1288 0.053 Uiso 1 1 calc R
C14 C 0.4542(7) 0.1171(4) 0.1688(3) 0.112(3) Uani 1 1 d .
H14A H 0.3880 0.1121 0.2135 0.168 Uiso 1 1 calc R
H14B H 0.5207 0.1522 0.1763 0.168 Uiso 1 1 calc R
H14C H 0.4929 0.0629 0.1531 0.168 Uiso 1 1 calc R
C15 C 0.4982(6) 0.1619(4) 0.0442(3) 0.099(2) Uani 1 1 d .
H15A H 0.4608 0.1869 0.0075 0.149 Uiso 1 1 calc R
H15B H 0.5361 0.1076 0.0283 0.149 Uiso 1 1 calc R
H15C H 0.5650 0.1963 0.0525 0.149 Uiso 1 1 calc R
C16 C 0.3543(4) 0.2125(3) -0.1214(2) 0.0340(12) Uani 1 1 d .
C17 C 0.4145(6) 0.2862(3) -0.1385(3) 0.0506(15) Uani 1 1 d .
H17A H 0.3647 0.3364 -0.1323 0.061 Uiso 1 1 calc R
C18 C 0.6197(5) 0.2150(4) -0.1738(3) 0.0552(15) Uani 1 1 d .
C19 C 0.5448(6) 0.2864(3) -0.1642(3) 0.0617(17) Uani 1 1 d .
H19A H 0.5845 0.3370 -0.1756 0.074 Uiso 1 1 calc R
C20 C 0.5605(6) 0.1428(3) -0.1565(3) 0.0578(16) Uani 1 1 d .
H20A H 0.6112 0.0930 -0.1622 0.069 Uiso 1 1 calc R
C21 C 0.4303(5) 0.1408(3) -0.1313(3) 0.0511(15) Uani 1 1 d .
H21A H 0.3916 0.0898 -0.1206 0.061 Uiso 1 1 calc R
C22 C 0.7659(5) 0.2152(4) -0.2016(3) 0.091(2) Uani 1 1 d .
H22A H 0.7919 0.2714 -0.2118 0.136 Uiso 1 1 calc R
H22B H 0.7930 0.1824 -0.2453 0.136 Uiso 1 1 calc R
H22C H 0.8065 0.1918 -0.1656 0.136 Uiso 1 1 calc R
C23 C 0.1500(5) 0.4357(3) 0.1375(2) 0.0326(12) Uani 1 1 d .
C24 C 0.0443(4) 0.4863(3) 0.1318(2) 0.0344(12) Uani 1 1 d .
C25 C 0.0709(5) 0.5661(3) 0.1095(2) 0.0457(14) Uani 1 1 d .
H25A H 0.0022 0.6029 0.1055 0.055 Uiso 1 1 calc R
C26 C 0.1952(6) 0.5932(3) 0.0930(3) 0.0522(15) Uani 1 1 d .
H26A H 0.2115 0.6472 0.0761 0.063 Uiso 1 1 calc R
C27 C 0.2942(5) 0.5410(3) 0.1014(2) 0.0482(14) Uani 1 1 d .
H27A H 0.3784 0.5605 0.0921 0.058 Uiso 1 1 calc R
C28 C 0.2749(5) 0.4603(3) 0.1232(2) 0.0379(12) Uani 1 1 d .
C29 C -0.0916(5) 0.4585(3) 0.1500(2) 0.0422(13) Uani 1 1 d .
H29A H -0.0903 0.4007 0.1669 0.051 Uiso 1 1 calc R
C30 C -0.1488(6) 0.4612(4) 0.0858(3) 0.088(2) Uani 1 1 d .
H30A H -0.0943 0.4273 0.0474 0.133 Uiso 1 1 calc R
H30B H -0.1536 0.5177 0.0693 0.133 Uiso 1 1 calc R
H30C H -0.2352 0.4402 0.0992 0.133 Uiso 1 1 calc R
C31 C -0.1785(5) 0.5105(3) 0.2098(3) 0.0647(17) Uani 1 1 d .
H31A H -0.1434 0.5080 0.2517 0.097 Uiso 1 1 calc R
H31B H -0.2649 0.4895 0.2220 0.097 Uiso 1 1 calc R
H31C H -0.1827 0.5673 0.1939 0.097 Uiso 1 1 calc R
C32 C 0.3863(5) 0.4054(3) 0.1326(3) 0.0486(14) Uani 1 1 d .
H32A H 0.3550 0.3489 0.1421 0.058 Uiso 1 1 calc R
C33 C 0.4341(6) 0.4317(4) 0.1969(3) 0.089(2) Uani 1 1 d .
H33A H 0.3623 0.4338 0.2395 0.134 Uiso 1 1 calc R
H33B H 0.4696 0.4859 0.1881 0.134 Uiso 1 1 calc R
H33C H 0.5010 0.3922 0.2041 0.134 Uiso 1 1 calc R
C34 C 0.4980(5) 0.4014(4) 0.0670(3) 0.0757(19) Uani 1 1 d .
H34A H 0.4682 0.3837 0.0261 0.114 Uiso 1 1 calc R
H34B H 0.5649 0.3622 0.0749 0.114 Uiso 1 1 calc R
H34C H 0.5332 0.4555 0.0576 0.114 Uiso 1 1 calc R
C35 C 0.1738(4) 0.2041(3) 0.6089(2) 0.0331(12) Uani 1 1 d .
C36 C 0.1284(4) 0.1728(3) 0.7258(2) 0.0353(12) Uani 1 1 d .
H36A H 0.1128 0.1420 0.7686 0.042 Uiso 1 1 calc R
C37 C 0.1304(4) 0.2549(3) 0.7200(2) 0.0333(12) Uani 1 1 d .
H37A H 0.1153 0.2931 0.7581 0.040 Uiso 1 1 calc R
C38 C 0.1723(4) 0.0572(3) 0.6393(2) 0.0330(12) Uani 1 1 d .
C39 C 0.2964(5) 0.0228(3) 0.6270(2) 0.0385(12) Uani 1 1 d .
C40 C 0.3159(5) -0.0591(3) 0.6068(3) 0.0477(14) Uani 1 1 d .
H40A H 0.3994 -0.0846 0.5990 0.057 Uiso 1 1 calc R
C41 C 0.2165(5) -0.1034(3) 0.5981(3) 0.0513(15) Uani 1 1 d .
H41A H 0.2327 -0.1584 0.5819 0.062 Uiso 1 1 calc R
C42 C 0.0929(5) -0.0690(3) 0.6127(3) 0.0485(14) Uani 1 1 d .
H42A H 0.0241 -0.1013 0.6087 0.058 Uiso 1 1 calc R
C43 C 0.0680(5) 0.0135(3) 0.6335(2) 0.0372(12) Uani 1 1 d .
C44 C -0.0673(5) 0.0512(3) 0.6495(3) 0.0476(14) Uani 1 1 d .
H44A H -0.0656 0.1070 0.6696 0.057 Uiso 1 1 calc R
C45 C -0.1126(6) 0.0614(4) 0.5806(3) 0.099(2) Uani 1 1 d .
H45A H -0.1996 0.0869 0.5918 0.148 Uiso 1 1 calc R
H45B H -0.1129 0.0076 0.5589 0.148 Uiso 1 1 calc R
H45C H -0.0542 0.0960 0.5473 0.148 Uiso 1 1 calc R
C46 C -0.1593(5) 0.0037(3) 0.7037(3) 0.0674(17) Uani 1 1 d .
H46A H -0.1300 -0.0002 0.7475 0.101 Uiso 1 1 calc R
H46B H -0.1636 -0.0513 0.6853 0.101 Uiso 1 1 calc R
H46C H -0.2447 0.0315 0.7138 0.101 Uiso 1 1 calc R
C47 C 0.4087(5) 0.0696(3) 0.6387(3) 0.0482(14) Uani 1 1 d .
H47A H 0.3758 0.1269 0.6519 0.058 Uiso 1 1 calc R
C48 C 0.5167(5) 0.0736(4) 0.5730(3) 0.086(2) Uani 1 1 d .
H48A H 0.5849 0.1054 0.5830 0.130 Uiso 1 1 calc R
H48B H 0.4850 0.0999 0.5348 0.130 Uiso 1 1 calc R
H48C H 0.5508 0.0181 0.5583 0.130 Uiso 1 1 calc R
C49 C 0.4568(6) 0.0342(4) 0.7000(3) 0.085(2) Uani 1 1 d .
H49A H 0.5279 0.0657 0.7066 0.127 Uiso 1 1 calc R
H49B H 0.4868 -0.0229 0.6895 0.127 Uiso 1 1 calc R
H49C H 0.3869 0.0368 0.7435 0.127 Uiso 1 1 calc R
C50 C 0.1813(5) 0.3542(3) 0.6201(2) 0.0333(12) Uani 1 1 d .
C51 C 0.0763(5) 0.4058(3) 0.6161(2) 0.0395(13) Uani 1 1 d .
C52 C 0.1037(6) 0.4837(3) 0.5888(3) 0.0533(15) Uani 1 1 d .
H52A H 0.0351 0.5208 0.5851 0.064 Uiso 1 1 calc R
C53 C 0.2278(6) 0.5081(3) 0.5673(3) 0.0629(17) Uani 1 1 d .
H53A H 0.2444 0.5613 0.5485 0.075 Uiso 1 1 calc R
C54 C 0.3286(5) 0.4550(3) 0.5731(3) 0.0494(14) Uani 1 1 d .
H54A H 0.4140 0.4725 0.5587 0.059 Uiso 1 1 calc R
C55 C 0.3072(5) 0.3765(3) 0.5997(2) 0.0420(13) Uani 1 1 d .
C56 C -0.0601(5) 0.3803(3) 0.6384(3) 0.0465(14) Uani 1 1 d .
H56A H -0.0585 0.3219 0.6538 0.056 Uiso 1 1 calc R
C57 C -0.1238(5) 0.3855(4) 0.5768(3) 0.085(2) Uani 1 1 d .
H57A H -0.0734 0.3519 0.5371 0.127 Uiso 1 1 calc R
H57B H -0.1284 0.4425 0.5614 0.127 Uiso 1 1 calc R
H57C H -0.2108 0.3656 0.5923 0.127 Uiso 1 1 calc R
C58 C -0.1391(6) 0.4302(4) 0.7005(3) 0.0759(19) Uani 1 1 d .
H58A H -0.0989 0.4254 0.7404 0.114 Uiso 1 1 calc R
H58B H -0.2260 0.4099 0.7149 0.114 Uiso 1 1 calc R
H58C H -0.1439 0.4876 0.6864 0.114 Uiso 1 1 calc R
C59 C 0.4207(5) 0.3212(3) 0.6080(3) 0.0530(15) Uani 1 1 d .
H59A H 0.3898 0.2648 0.6188 0.064 Uiso 1 1 calc R
C60 C 0.4672(6) 0.3502(4) 0.6707(3) 0.099(2) Uani 1 1 d .
H60A H 0.5397 0.3145 0.6762 0.148 Uiso 1 1 calc R
H60B H 0.3972 0.3485 0.7141 0.148 Uiso 1 1 calc R
H60C H 0.4946 0.4064 0.6623 0.148 Uiso 1 1 calc R
C61 C 0.5310(5) 0.3166(4) 0.5420(3) 0.0785(19) Uani 1 1 d .
H61A H 0.5010 0.2961 0.5021 0.118 Uiso 1 1 calc R
H61B H 0.5998 0.2795 0.5505 0.118 Uiso 1 1 calc R
H61C H 0.5637 0.3712 0.5307 0.118 Uiso 1 1 calc R
C62 C 0.3317(5) 0.2866(3) 0.3783(2) 0.0391(13) Uani 1 1 d .
C63 C 0.3855(6) 0.3607(3) 0.3841(3) 0.0527(15) Uani 1 1 d .
H63A H 0.3331 0.4064 0.4059 0.063 Uiso 1 1 calc R
C64 C 0.5166(6) 0.3667(4) 0.3576(3) 0.0654(18) Uani 1 1 d .
H64A H 0.5529 0.4177 0.3615 0.079 Uiso 1 1 calc R
C65 C 0.5958(6) 0.3028(4) 0.3263(3) 0.0601(16) Uani 1 1 d .
C66 C 0.5390(6) 0.2314(4) 0.3225(3) 0.0661(17) Uani 1 1 d .
H66A H 0.5919 0.1853 0.3019 0.079 Uiso 1 1 calc R
C67 C 0.4110(6) 0.2222(3) 0.3465(3) 0.0542(15) Uani 1 1 d .
H67A H 0.3761 0.1711 0.3412 0.065 Uiso 1 1 calc R
C68 C 0.7386(6) 0.3118(4) 0.2993(4) 0.100(2) Uani 1 1 d .
H68A H 0.7591 0.3681 0.3069 0.151 Uiso 1 1 calc R
H68B H 0.7654 0.2987 0.2484 0.151 Uiso 1 1 calc R
H68C H 0.7842 0.2743 0.3252 0.151 Uiso 1 1 calc R

loop_
_atom_site_aniso_label
_atom_site_aniso_U_11
_atom_site_aniso_U_22
_atom_site_aniso_U_33
_atom_site_aniso_U_23
_atom_site_aniso_U_13
_atom_site_aniso_U_12
S1 0.0490(9) 0.0451(9) 0.0362(8) -0.0023(6) -0.0155(7) -0.0018(7)
B1 0.080(6) 0.047(4) 0.046(4) -0.009(3) -0.017(4) -0.006(4)
O1 0.069(3) 0.066(2) 0.045(2) 0.0081(19) -0.016(2) 0.020(2)
N1 0.026(2) 0.031(2) 0.035(2) -0.0014(19) -0.0138(19) -0.0006(18)
C1 0.022(3) 0.029(3) 0.035(3) -0.004(2) -0.007(2) -0.002(2)
O2 0.071(3) 0.052(2) 0.069(3) -0.018(2) -0.018(2) -0.022(2)
N2 0.040(3) 0.029(2) 0.028(2) 0.0016(19) -0.0126(19) -0.0029(19)
C2 0.034(3) 0.039(3) 0.026(3) -0.002(2) -0.007(2) -0.002(2)
S2 0.0515(9) 0.0505(9) 0.0322(8) 0.0013(6) -0.0157(7) 0.0024(7)
B2 0.056(5) 0.051(4) 0.043(4) 0.010(3) -0.010(4) 0.002(3)
C3 0.035(3) 0.043(3) 0.026(3) -0.004(2) -0.010(2) -0.003(2)
O3 0.057(2) 0.046(2) 0.0271(19) -0.0061(15) -0.0125(17) -0.0086(17)
N3 0.031(2) 0.033(2) 0.029(2) -0.0007(19) -0.0096(19) -0.0019(18)
C4 0.041(3) 0.027(3) 0.031(3) -0.003(2) -0.012(2) 0.000(2)
O4 0.067(3) 0.068(3) 0.053(2) 0.0166(19) -0.020(2) 0.022(2)
N4 0.028(2) 0.038(2) 0.028(2) 0.0025(19) -0.0102(19) -0.0002(18)
C5 0.047(4) 0.035(3) 0.049(3) 0.002(2) -0.023(3) -0.006(3)
O5 0.071(3) 0.070(3) 0.041(2) -0.0034(19) -0.023(2) -0.026(2)
C6 0.059(4) 0.041(3) 0.071(4) -0.012(3) -0.025(3) -0.014(3)
O6 0.046(2) 0.048(2) 0.0249(18) 0.0072(15) -0.0084(16) 0.0075(16)
C7 0.066(4) 0.048(4) 0.079(4) -0.025(3) -0.027(4) 0.008(3)
C8 0.042(4) 0.046(3) 0.063(4) -0.016(3) -0.019(3) 0.011(3)
C9 0.039(3) 0.036(3) 0.040(3) -0.004(2) -0.010(3) 0.005(3)
C10 0.037(3) 0.046(3) 0.066(4) 0.000(3) -0.018(3) -0.013(3)
C11 0.071(5) 0.082(5) 0.071(4) 0.017(4) 0.016(4) -0.001(4)
C12 0.036(4) 0.284(11) 0.100(6) 0.076(7) -0.022(4) 0.001(5)
C13 0.032(3) 0.035(3) 0.067(4) -0.007(3) -0.015(3) 0.008(2)
C14 0.105(6) 0.155(7) 0.105(6) 0.049(5) -0.072(5) -0.050(5)
C15 0.067(5) 0.151(7) 0.082(5) -0.005(5) -0.015(4) -0.045(5)
C16 0.038(3) 0.040(3) 0.022(3) -0.002(2) -0.005(2) -0.005(3)
C17 0.058(4) 0.046(4) 0.044(3) 0.007(3) -0.008(3) 0.002(3)
C18 0.051(4) 0.058(4) 0.055(4) -0.010(3) -0.009(3) -0.004(3)
C19 0.068(5) 0.046(4) 0.063(4) -0.006(3) 0.001(3) -0.017(3)
C20 0.056(4) 0.046(4) 0.062(4) 0.000(3) 0.001(3) 0.010(3)
C21 0.056(4) 0.040(3) 0.051(4) 0.000(3) -0.001(3) -0.002(3)
C22 0.050(4) 0.106(5) 0.102(5) -0.023(4) 0.009(4) -0.016(4)
C23 0.039(3) 0.030(3) 0.031(3) -0.002(2) -0.009(2) -0.007(2)
C24 0.035(3) 0.032(3) 0.039(3) -0.003(2) -0.015(2) 0.000(2)
C25 0.065(4) 0.031(3) 0.041(3) -0.001(2) -0.015(3) 0.005(3)
C26 0.065(4) 0.039(3) 0.052(4) 0.004(3) -0.011(3) -0.013(3)
C27 0.050(4) 0.043(3) 0.047(3) -0.003(3) -0.002(3) -0.009(3)
C28 0.033(3) 0.041(3) 0.037(3) -0.004(2) -0.003(2) -0.008(2)
C29 0.046(4) 0.039(3) 0.043(3) -0.002(2) -0.013(3) -0.004(3)
C30 0.073(5) 0.135(6) 0.069(5) -0.003(4) -0.039(4) -0.018(4)
C31 0.050(4) 0.068(4) 0.066(4) -0.014(3) 0.002(3) 0.007(3)
C32 0.036(3) 0.039(3) 0.069(4) 0.003(3) -0.010(3) 0.000(3)
C33 0.067(5) 0.129(6) 0.084(5) -0.015(4) -0.045(4) 0.022(4)
C34 0.041(4) 0.100(5) 0.080(5) -0.019(4) -0.006(3) 0.007(3)
C35 0.024(3) 0.043(3) 0.033(3) 0.004(3) -0.009(2) -0.002(2)
C36 0.029(3) 0.044(3) 0.033(3) 0.007(2) -0.009(2) -0.009(2)
C37 0.035(3) 0.043(3) 0.021(3) -0.006(2) -0.007(2) 0.002(2)
C38 0.031(3) 0.036(3) 0.031(3) 0.002(2) -0.007(2) 0.003(2)
C39 0.041(3) 0.038(3) 0.035(3) 0.006(2) -0.004(2) -0.009(3)
C40 0.036(3) 0.055(4) 0.050(3) 0.005(3) -0.009(3) 0.007(3)
C41 0.054(4) 0.040(3) 0.055(4) -0.002(3) -0.003(3) 0.003(3)
C42 0.047(4) 0.047(4) 0.053(3) 0.005(3) -0.013(3) -0.016(3)
C43 0.039(3) 0.037(3) 0.035(3) 0.004(2) -0.008(2) -0.004(3)
C44 0.034(3) 0.058(4) 0.053(4) -0.003(3) -0.015(3) -0.003(3)
C45 0.054(4) 0.173(7) 0.067(5) 0.008(4) -0.019(4) 0.029(5)
C46 0.051(4) 0.068(4) 0.073(4) 0.000(3) 0.004(3) -0.012(3)
C47 0.038(3) 0.047(3) 0.063(4) 0.007(3) -0.020(3) -0.001(3)
C48 0.048(4) 0.126(6) 0.080(5) 0.003(4) -0.002(4) -0.028(4)
C49 0.075(5) 0.124(6) 0.072(5) 0.014(4) -0.044(4) -0.038(4)
C50 0.044(4) 0.029(3) 0.031(3) 0.004(2) -0.014(3) -0.011(3)
C51 0.047(4) 0.036(3) 0.038(3) 0.000(2) -0.016(3) -0.006(3)
C52 0.067(4) 0.042(3) 0.059(4) 0.006(3) -0.031(3) -0.009(3)
C53 0.088(5) 0.049(4) 0.059(4) 0.020(3) -0.028(4) -0.024(4)
C54 0.049(4) 0.053(4) 0.051(4) 0.011(3) -0.018(3) -0.019(3)
C55 0.049(4) 0.045(3) 0.037(3) 0.010(2) -0.018(3) -0.016(3)
C56 0.044(4) 0.044(3) 0.054(4) 0.003(3) -0.019(3) -0.001(3)
C57 0.039(4) 0.150(6) 0.064(4) -0.005(4) -0.012(3) -0.002(4)
C58 0.078(5) 0.091(5) 0.050(4) -0.022(3) 0.003(3) -0.012(4)
C59 0.032(3) 0.065(4) 0.064(4) 0.018(3) -0.014(3) -0.012(3)
C60 0.089(5) 0.145(7) 0.073(5) -0.022(4) -0.049(4) 0.044(5)
C61 0.058(4) 0.099(5) 0.070(4) 0.003(4) -0.002(4) 0.008(4)
C62 0.051(4) 0.037(3) 0.028(3) 0.002(2) -0.008(3) -0.002(3)
C63 0.070(5) 0.039(3) 0.051(4) -0.003(3) -0.018(3) -0.004(3)
C64 0.080(5) 0.055(4) 0.069(4) 0.014(3) -0.027(4) -0.038(4)
C65 0.054(4) 0.064(4) 0.059(4) 0.012(3) -0.008(3) -0.001(4)
C66 0.062(5) 0.054(4) 0.073(4) 0.001(3) 0.000(4) -0.001(3)
C67 0.069(4) 0.035(3) 0.052(4) 0.001(3) -0.002(3) -0.007(3)
C68 0.059(5) 0.121(6) 0.110(6) 0.037(5) 0.003(4) -0.023(4)

loop_
_atom_type_symbol
_atom_type_description
_atom_type_scat_dispersion_real
_atom_type_scat_dispersion_imag
_atom_type_scat_source
C C 0.0033 0.0016 'International Tables Vol C Tables 4.2.6.8 and 6.1.1.4'
H H 0.0000 0.0000 'International Tables Vol C Tables 4.2.6.8 and 6.1.1.4'
B B 0.0013 0.0007 'International Tables Vol C Tables 4.2.6.8 and 6.1.1.4'
N N 0.0061 0.0033 'International Tables Vol C Tables 4.2.6.8 and 6.1.1.4'
O O 0.0106 0.0060 'International Tables Vol C Tables 4.2.6.8 and 6.1.1.4'
S S 0.1246 0.1234 'International Tables Vol C Tables 4.2.6.8 and 6.1.1.4'

loop_
_geom_angle_atom_site_label_1
_geom_angle_atom_site_label_2
_geom_angle_atom_site_label_3
_geom_angle
O1 S1 O2 116.3(2)
O1 S1 O3 112.2(2)
O2 S1 O3 107.6(2)
O1 S1 C16 107.6(2)
O2 S1 C16 107.5(2)
O3 S1 C16 104.9(2)
O3 B1 C1 108.8(4)
O3 B1 H1C 109(3)
C1 B1 H1C 99(3)
O3 B1 H1B 106(3)
C1 B1 H1B 110(3)
H1C B1 H1B 124(4)
C1 N1 C2 110.3(4)
C1 N1 C4 125.2(4)
C2 N1 C4 124.1(4)
N1 C1 N2 104.1(4)
N1 C1 B1 132.5(4)
N2 C1 B1 123.4(4)
C1 N2 C3 111.2(4)
C1 N2 C23 122.2(4)
C3 N2 C23 126.1(4)
C3 C2 N1 107.2(4)
C3 C2 H2A 126.4
N1 C2 H2A 126.4
O5 S2 O4 117.4(2)
O5 S2 O6 111.30(19)
O4 S2 O6 107.46(19)
O5 S2 C62 107.0(2)
O4 S2 C62 107.9(2)
O6 S2 C62 105.1(2)
O6 B2 C35 106.0(4)
O6 B2 H2C 107(2)
C35 B2 H2C 110(2)
O6 B2 H2B 113(3)
C35 B2 H2B 109(2)
H2C B2 H2B 111(3)
C2 C3 N2 107.2(4)
C2 C3 H3A 126.4
N2 C3 H3A 126.4
S1 O3 B1 123.9(3)
C35 N3 C36 110.9(4)
C35 N3 C38 124.3(4)
C36 N3 C38 124.4(4)
C5 C4 C9 124.3(4)
C5 C4 N1 118.5(4)
C9 C4 N1 117.2(4)
C35 N4 C37 111.1(4)
C35 N4 C50 124.6(4)
C37 N4 C50 124.1(4)
C4 C5 C6 116.0(5)
C4 C5 C10 122.6(4)
C6 C5 C10 121.4(5)
C7 C6 C5 122.3(5)
C7 C6 H6A 118.9
C5 C6 H6A 118.9
S2 O6 B2 122.8(3)
C6 C7 C8 119.3(5)
C6 C7 H7A 120.4
C8 C7 H7A 120.4
C7 C8 C9 122.0(5)
C7 C8 H8A 119.0
C9 C8 H8A 119.0
C8 C9 C4 116.1(4)
C8 C9 C13 120.8(4)
C4 C9 C13 123.0(4)
C11 C10 C5 112.6(4)
C11 C10 C12 110.8(5)
C5 C10 C12 110.1(5)
C11 C10 H10A 107.7
C5 C10 H10A 107.7
C12 C10 H10A 107.7
C10 C11 H11A 109.5
C10 C11 H11B 109.5
H11A C11 H11B 109.5
C10 C11 H11C 109.5
H11A C11 H11C 109.5
H11B C11 H11C 109.5
C10 C12 H12A 109.5
C10 C12 H12B 109.5
H12A C12 H12B 109.5
C10 C12 H12C 109.5
H12A C12 H12C 109.5
H12B C12 H12C 109.5
C9 C13 C14 111.8(5)
C9 C13 C15 113.0(4)
C14 C13 C15 108.7(5)
C9 C13 H13A 107.7
C14 C13 H13A 107.7
C15 C13 H13A 107.7
C13 C14 H14A 109.5
C13 C14 H14B 109.5
H14A C14 H14B 109.5
C13 C14 H14C 109.5
H14A C14 H14C 109.5
H14B C14 H14C 109.5
C13 C15 H15A 109.5
C13 C15 H15B 109.5
H15A C15 H15B 109.5
C13 C15 H15C 109.5
H15A C15 H15C 109.5
H15B C15 H15C 109.5
C21 C16 C17 118.1(5)
C21 C16 S1 121.0(4)
C17 C16 S1 120.9(4)
C19 C17 C16 120.2(5)
C19 C17 H17A 119.9
C16 C17 H17A 119.9
C20 C18 C19 118.3(5)
C20 C18 C22 120.2(5)
C19 C18 C22 121.5(5)
C17 C19 C18 121.4(5)
C17 C19 H19A 119.3
C18 C19 H19A 119.3
C21 C20 C18 121.5(5)
C21 C20 H20A 119.2
C18 C20 H20A 119.2
C20 C21 C16 120.5(5)
C20 C21 H21A 119.8
C16 C21 H21A 119.8
C18 C22 H22A 109.5
C18 C22 H22B 109.5
H22A C22 H22B 109.5
C18 C22 H22C 109.5
H22A C22 H22C 109.5
H22B C22 H22C 109.5
C28 C23 C24 124.4(4)
C28 C23 N2 117.1(4)
C24 C23 N2 118.5(4)
C25 C24 C23 116.0(4)
C25 C24 C29 120.8(4)
C23 C24 C29 123.2(4)
C26 C25 C24 121.8(5)
C26 C25 H25A 119.1
C24 C25 H25A 119.1
C27 C26 C25 119.2(5)
C27 C26 H26A 120.4
C25 C26 H26A 120.4
C26 C27 C28 122.1(5)
C26 C27 H27A 119.0
C28 C27 H27A 119.0
C27 C28 C23 116.5(5)
C27 C28 C32 120.2(5)
C23 C28 C32 123.3(4)
C24 C29 C31 111.3(4)
C24 C29 C30 112.0(4)
C31 C29 C30 109.0(4)
C24 C29 H29A 108.1
C31 C29 H29A 108.1
C30 C29 H29A 108.1
C29 C30 H30A 109.5
C29 C30 H30B 109.5
H30A C30 H30B 109.5
C29 C30 H30C 109.5
H30A C30 H30C 109.5
H30B C30 H30C 109.5
C29 C31 H31A 109.5
C29 C31 H31B 109.5
H31A C31 H31B 109.5
C29 C31 H31C 109.5
H31A C31 H31C 109.5
H31B C31 H31C 109.5
C28 C32 C34 113.0(4)
C28 C32 C33 111.5(4)
C34 C32 C33 109.3(5)
C28 C32 H32A 107.6
C34 C32 H32A 107.6
C33 C32 H32A 107.6
C32 C33 H33A 109.5
C32 C33 H33B 109.5
H33A C33 H33B 109.5
C32 C33 H33C 109.5
H33A C33 H33C 109.5
H33B C33 H33C 109.5
C32 C34 H34A 109.5
C32 C34 H34B 109.5
H34A C34 H34B 109.5
C32 C34 H34C 109.5
H34A C34 H34C 109.5
H34B C34 H34C 109.5
N4 C35 N3 104.4(4)
N4 C35 B2 131.8(4)
N3 C35 B2 123.7(4)
C37 C36 N3 106.4(4)
C37 C36 H36A 126.8
N3 C36 H36A 126.8
C36 C37 N4 107.2(4)
C36 C37 H37A 126.4
N4 C37 H37A 126.4
C39 C38 C43 123.1(4)
C39 C38 N3 117.5(4)
C43 C38 N3 119.3(4)
C38 C39 C40 117.6(4)
C38 C39 C47 122.7(4)
C40 C39 C47 119.5(5)
C41 C40 C39 121.0(5)
C41 C40 H40A 119.5
C39 C40 H40A 119.5
C40 C41 C42 120.7(5)
C40 C41 H41A 119.7
C42 C41 H41A 119.7
C41 C42 C43 120.5(5)
C41 C42 H42A 119.8
C43 C42 H42A 119.8
C38 C43 C42 117.0(4)
C38 C43 C44 122.5(4)
C42 C43 C44 120.5(4)
C46 C44 C43 112.3(4)
C46 C44 C45 111.1(5)
C43 C44 C45 110.5(4)
C46 C44 H44A 107.6
C43 C44 H44A 107.6
C45 C44 H44A 107.6
C44 C45 H45A 109.5
C44 C45 H45B 109.5
H45A C45 H45B 109.5
C44 C45 H45C 109.5
H45A C45 H45C 109.5
H45B C45 H45C 109.5
C44 C46 H46A 109.5
C44 C46 H46B 109.5
H46A C46 H46B 109.5
C44 C46 H46C 109.5
H46A C46 H46C 109.5
H46B C46 H46C 109.5
C48 C47 C49 110.5(5)
C48 C47 C39 112.8(4)
C49 C47 C39 111.2(4)
C48 C47 H47A 107.3
C49 C47 H47A 107.3
C39 C47 H47A 107.3
C47 C48 H48A 109.5
C47 C48 H48B 109.5
H48A C48 H48B 109.5
C47 C48 H48C 109.5
H48A C48 H48C 109.5
H48B C48 H48C 109.5
C47 C49 H49A 109.5
C47 C49 H49B 109.5
H49A C49 H49B 109.5
C47 C49 H49C 109.5
H49A C49 H49C 109.5
H49B C49 H49C 109.5
C55 C50 C51 123.9(4)
C55 C50 N4 117.2(4)
C51 C50 N4 118.8(4)
C52 C51 C50 116.4(5)
C52 C51 C56 120.5(5)
C50 C51 C56 123.1(4)
C53 C52 C51 121.5(5)
C53 C52 H52A 119.3
C51 C52 H52A 119.3
C52 C53 C54 119.9(5)
C52 C53 H53A 120.1
C54 C53 H53A 120.1
C53 C54 C55 121.2(5)
C53 C54 H54A 119.4
C55 C54 H54A 119.4
C50 C55 C54 117.0(5)
C50 C55 C59 123.5(4)
C54 C55 C59 119.4(5)
C51 C56 C58 112.0(4)
C51 C56 C57 111.4(4)
C58 C56 C57 109.8(4)
C51 C56 H56A 107.8
C58 C56 H56A 107.8
C57 C56 H56A 107.8
C56 C57 H57A 109.5
C56 C57 H57B 109.5
H57A C57 H57B 109.5
C56 C57 H57C 109.5
H57A C57 H57C 109.5
H57B C57 H57C 109.5
C56 C58 H58A 109.5
C56 C58 H58B 109.5
H58A C58 H58B 109.5
C56 C58 H58C 109.5
H58A C58 H58C 109.5
H58B C58 H58C 109.5
C61 C59 C60 109.9(5)
C61 C59 C55 113.5(4)
C60 C59 C55 109.5(5)
C61 C59 H59A 107.9
C60 C59 H59A 107.9
C55 C59 H59A 107.9
C59 C60 H60A 109.5
C59 C60 H60B 109.5
H60A C60 H60B 109.5
C59 C60 H60C 109.5
H60A C60 H60C 109.5
H60B C60 H60C 109.5
C59 C61 H61A 109.5
C59 C61 H61B 109.5
H61A C61 H61B 109.5
C59 C61 H61C 109.5
H61A C61 H61C 109.5
H61B C61 H61C 109.5
C67 C62 C63 118.5(5)
C67 C62 S2 120.8(4)
C63 C62 S2 120.6(4)
C64 C63 C62 118.9(5)
C64 C63 H63A 120.5
C62 C63 H63A 120.5
C65 C64 C63 122.8(5)
C65 C64 H64A 118.6
C63 C64 H64A 118.6
C66 C65 C64 116.2(6)
C66 C65 C68 122.8(6)
C64 C65 C68 121.0(6)
C67 C66 C65 123.6(6)
C67 C66 H66A 118.2
C65 C66 H66A 118.2
C66 C67 C62 120.0(5)
C66 C67 H67A 120.0
C62 C67 H67A 120.0
C65 C68 H68A 109.5
C65 C68 H68B 109.5
H68A C68 H68B 109.5
C65 C68 H68C 109.5
H68A C68 H68C 109.5
H68B C68 H68C 109.5

loop_
_geom_bond_atom_site_label_1
_geom_bond_atom_site_label_2
_geom_bond_distance
S1 O1 1.423(3)
S1 O2 1.454(3)
S1 O3 1.500(3)
S1 C16 1.746(5)
B1 O3 1.521(7)
B1 C1 1.607(8)
B1 H1C 1.15(3)
B1 H1B 1.17(4)
N1 C1 1.352(5)
N1 C2 1.389(5)
N1 C4 1.452(5)
C1 N2 1.361(5)
N2 C3 1.365(5)
N2 C23 1.456(5)
C2 C3 1.323(6)
C2 H2A 0.9500
S2 O5 1.431(3)
S2 O4 1.438(3)
S2 O6 1.518(3)
S2 C62 1.758(5)
B2 O6 1.556(6)
B2 C35 1.597(7)
B2 H2C 1.16(3)
B2 H2B 1.18(3)
C3 H3A 0.9500
N3 C35 1.363(5)
N3 C36 1.380(5)
N3 C38 1.433(5)
C4 C5 1.387(6)
C4 C9 1.399(6)
N4 C35 1.352(5)
N4 C37 1.373(5)
N4 C50 1.447(5)
C5 C6 1.388(6)
C5 C10 1.504(6)
C6 C7 1.373(7)
C6 H6A 0.9500
C7 C8 1.383(7)
C7 H7A 0.9500
C8 C9 1.382(6)
C8 H8A 0.9500
C9 C13 1.496(6)
C10 C11 1.497(6)
C10 C12 1.514(7)
C10 H10A 1.0000
C11 H11A 0.9800
C11 H11B 0.9800
C11 H11C 0.9800
C12 H12A 0.9800
C12 H12B 0.9800
C12 H12C 0.9800
C13 C14 1.510(7)
C13 C15 1.517(7)
C13 H13A 1.0000
C14 H14A 0.9800
C14 H14B 0.9800
C14 H14C 0.9800
C15 H15A 0.9800
C15 H15B 0.9800
C15 H15C 0.9800
C16 C21 1.385(6)
C16 C17 1.396(6)
C17 C19 1.366(7)
C17 H17A 0.9500
C18 C20 1.370(7)
C18 C19 1.374(7)
C18 C22 1.531(7)
C19 H19A 0.9500
C20 C21 1.366(7)
C20 H20A 0.9500
C21 H21A 0.9500
C22 H22A 0.9800
C22 H22B 0.9800
C22 H22C 0.9800
C23 C28 1.383(6)
C23 C24 1.401(6)
C24 C25 1.394(6)
C24 C29 1.509(6)
C25 C26 1.390(7)
C25 H25A 0.9500
C26 C27 1.375(7)
C26 H26A 0.9500
C27 C28 1.393(6)
C27 H27A 0.9500
C28 C32 1.511(6)
C29 C31 1.529(6)
C29 C30 1.524(7)
C29 H29A 1.0000
C30 H30A 0.9800
C30 H30B 0.9800
C30 H30C 0.9800
C31 H31A 0.9800
C31 H31B 0.9800
C31 H31C 0.9800
C32 C34 1.516(6)
C32 C33 1.537(7)
C32 H32A 1.0000
C33 H33A 0.9800
C33 H33B 0.9800
C33 H33C 0.9800
C34 H34A 0.9800
C34 H34B 0.9800
C34 H34C 0.9800
C36 C37 1.350(6)
C36 H36A 0.9500
C37 H37A 0.9500
C38 C39 1.389(6)
C38 C43 1.391(6)
C39 C40 1.391(6)
C39 C47 1.528(6)
C40 C41 1.368(6)
C40 H40A 0.9500
C41 C42 1.382(6)
C41 H41A 0.9500
C42 C43 1.408(6)
C42 H42A 0.9500
C43 C44 1.512(6)
C44 C46 1.493(6)
C44 C45 1.540(7)
C44 H44A 1.0000
C45 H45A 0.9800
C45 H45B 0.9800
C45 H45C 0.9800
C46 H46A 0.9800
C46 H46B 0.9800
C46 H46C 0.9800
C47 C48 1.498(7)
C47 C49 1.513(7)
C47 H47A 1.0000
C48 H48A 0.9800
C48 H48B 0.9800
C48 H48C 0.9800
C49 H49A 0.9800
C49 H49B 0.9800
C49 H49C 0.9800
C50 C55 1.379(6)
C50 C51 1.396(6)
C51 C52 1.394(6)
C51 C56 1.502(6)
C52 C53 1.375(7)
C52 H52A 0.9500
C53 C54 1.383(7)
C53 H53A 0.9500
C54 C55 1.390(6)
C54 H54A 0.9500
C55 C59 1.526(7)
C56 C58 1.509(6)
C56 C57 1.522(7)
C56 H56A 1.0000
C57 H57A 0.9800
C57 H57B 0.9800
C57 H57C 0.9800
C58 H58A 0.9800
C58 H58B 0.9800
C58 H58C 0.9800
C59 C61 1.512(6)
C59 C60 1.516(7)
C59 H59A 1.0000
C60 H60A 0.9800
C60 H60B 0.9800
C60 H60C 0.9800
C61 H61A 0.9800
C61 H61B 0.9800
C61 H61C 0.9800
C62 C67 1.371(6)
C62 C63 1.387(6)
C63 C64 1.384(7)
C63 H63A 0.9500
C64 C65 1.363(7)
C64 H64A 0.9500
C65 C66 1.358(7)
C65 C68 1.510(7)
C66 C67 1.355(7)
C66 H66A 0.9500
C67 H67A 0.9500
C68 H68A 0.9800
C68 H68B 0.9800
C68 H68C 0.9800

loop_
_geom_torsion_atom_site_label_1
_geom_torsion_atom_site_label_2
_geom_torsion_atom_site_label_3
_geom_torsion_atom_site_label_4
_geom_torsion
C2 N1 C1 N2 -1.3(5)
C4 N1 C1 N2 -174.1(4)
C2 N1 C1 B1 -179.9(5)
C4 N1 C1 B1 7.3(8)
O3 B1 C1 N1 9.3(9)
O3 B1 C1 N2 -169.0(4)
N1 C1 N2 C3 1.2(5)
B1 C1 N2 C3 179.9(5)
N1 C1 N2 C23 172.7(4)
B1 C1 N2 C23 -8.5(7)
C1 N1 C2 C3 1.0(5)
C4 N1 C2 C3 173.9(4)
N1 C2 C3 N2 -0.2(5)
C1 N2 C3 C2 -0.6(5)
C23 N2 C3 C2 -171.8(4)
O1 S1 O3 B1 -42.0(5)
O2 S1 O3 B1 -171.2(4)
C16 S1 O3 B1 74.6(5)
C1 B1 O3 S1 -179.2(3)
C1 N1 C4 C5 -99.2(5)
C2 N1 C4 C5 89.0(5)
C1 N1 C4 C9 79.4(6)
C2 N1 C4 C9 -92.4(5)
C9 C4 C5 C6 1.3(7)
N1 C4 C5 C6 179.8(4)
C9 C4 C5 C10 -179.9(4)
N1 C4 C5 C10 -1.4(7)
C4 C5 C6 C7 -2.2(8)
C10 C5 C6 C7 179.1(5)
O5 S2 O6 B2 52.1(4)
O4 S2 O6 B2 -178.1(4)
C62 S2 O6 B2 -63.4(4)
C35 B2 O6 S2 178.2(3)
C5 C6 C7 C8 1.4(9)
C6 C7 C8 C9 0.2(9)
C7 C8 C9 C4 -1.0(7)
C7 C8 C9 C13 176.6(5)
C5 C4 C9 C8 0.2(7)
N1 C4 C9 C8 -178.3(4)
C5 C4 C9 C13 -177.4(5)
N1 C4 C9 C13 4.1(7)
C4 C5 C10 C11 -129.8(5)
C6 C5 C10 C11 48.9(7)
C4 C5 C10 C12 106.0(6)
C6 C5 C10 C12 -75.3(7)
C8 C9 C13 C14 -67.0(6)
C4 C9 C13 C14 110.4(6)
C8 C9 C13 C15 56.1(7)
C4 C9 C13 C15 -126.5(5)
O1 S1 C16 C21 -147.2(4)
O2 S1 C16 C21 -21.2(4)
O3 S1 C16 C21 93.1(4)
O1 S1 C16 C17 33.1(4)
O2 S1 C16 C17 159.1(4)
O3 S1 C16 C17 -86.6(4)
C21 C16 C17 C19 -0.1(7)
S1 C16 C17 C19 179.6(4)
C16 C17 C19 C18 0.0(8)
C20 C18 C19 C17 -0.4(9)
C22 C18 C19 C17 -179.1(5)
C19 C18 C20 C21 1.0(9)
C22 C18 C20 C21 179.7(5)
C18 C20 C21 C16 -1.2(8)
C17 C16 C21 C20 0.7(7)
S1 C16 C21 C20 -179.0(4)
C1 N2 C23 C28 -82.6(5)
C3 N2 C23 C28 87.6(5)
C1 N2 C23 C24 96.7(5)
C3 N2 C23 C24 -93.0(5)
C28 C23 C24 C25 0.6(7)
N2 C23 C24 C25 -178.7(4)
C28 C23 C24 C29 -178.0(4)
N2 C23 C24 C29 2.7(6)
C23 C24 C25 C26 0.8(7)
C29 C24 C25 C26 179.5(5)
C24 C25 C26 C27 -2.5(7)
C25 C26 C27 C28 2.7(8)
C26 C27 C28 C23 -1.3(7)
C26 C27 C28 C32 -179.3(5)
C24 C23 C28 C27 -0.4(7)
N2 C23 C28 C27 178.9(4)
C24 C23 C28 C32 177.5(4)
N2 C23 C28 C32 -3.2(6)
C25 C24 C29 C31 -58.7(6)
C23 C24 C29 C31 119.8(5)
C25 C24 C29 C30 63.5(6)
C23 C24 C29 C30 -117.9(5)
C27 C28 C32 C34 -54.1(6)
C23 C28 C32 C34 128.1(5)
C27 C28 C32 C33 69.5(6)
C23 C28 C32 C33 -108.4(6)
C37 N4 C35 N3 0.5(5)
C50 N4 C35 N3 174.7(4)
C37 N4 C35 B2 -177.2(5)
C50 N4 C35 B2 -3.1(8)
C36 N3 C35 N4 -1.2(5)
C38 N3 C35 N4 -173.4(4)
C36 N3 C35 B2 176.8(4)
C38 N3 C35 B2 4.6(7)
O6 B2 C35 N4 -35.2(7)
O6 B2 C35 N3 147.4(4)
C35 N3 C36 C37 1.4(5)
C38 N3 C36 C37 173.6(4)
N3 C36 C37 N4 -1.0(5)
C35 N4 C37 C36 0.3(5)
C50 N4 C37 C36 -173.9(4)
C35 N3 C38 C39 82.8(6)
C36 N3 C38 C39 -88.5(5)
C35 N3 C38 C43 -95.8(5)
C36 N3 C38 C43 92.9(5)
C43 C38 C39 C40 1.0(7)
N3 C38 C39 C40 -177.6(4)
C43 C38 C39 C47 -175.6(4)
N3 C38 C39 C47 5.8(6)
C38 C39 C40 C41 1.3(7)
C47 C39 C40 C41 178.0(5)
C39 C40 C41 C42 -3.3(8)
C40 C41 C42 C43 3.1(8)
C39 C38 C43 C42 -1.1(7)
N3 C38 C43 C42 177.4(4)
C39 C38 C43 C44 177.8(4)
N3 C38 C43 C44 -3.6(7)
C41 C42 C43 C38 -0.9(7)
C41 C42 C43 C44 -179.9(4)
C38 C43 C44 C46 -125.0(5)
C42 C43 C44 C46 54.0(6)
C38 C43 C44 C45 110.4(6)
C42 C43 C44 C45 -70.7(6)
C38 C39 C47 C48 -122.5(5)
C40 C39 C47 C48 61.0(6)
C38 C39 C47 C49 112.7(5)
C40 C39 C47 C49 -63.8(6)
C35 N4 C50 C55 -79.3(5)
C37 N4 C50 C55 94.1(5)
C35 N4 C50 C51 101.8(5)
C37 N4 C50 C51 -84.8(5)
C55 C50 C51 C52 0.6(7)
N4 C50 C51 C52 179.3(4)
C55 C50 C51 C56 179.8(4)
N4 C50 C51 C56 -1.5(7)
C50 C51 C52 C53 -0.1(7)
C56 C51 C52 C53 -179.3(5)
C51 C52 C53 C54 -0.6(8)
C52 C53 C54 C55 0.8(8)
C51 C50 C55 C54 -0.4(7)
N4 C50 C55 C54 -179.2(4)
C51 C50 C55 C59 176.6(4)
N4 C50 C55 C59 -2.2(7)
C53 C54 C55 C50 -0.3(7)
C53 C54 C55 C59 -177.4(5)
C52 C51 C56 C58 -64.4(6)
C50 C51 C56 C58 116.4(5)
C52 C51 C56 C57 59.0(6)
C50 C51 C56 C57 -120.2(5)
C50 C55 C59 C61 133.1(5)
C54 C55 C59 C61 -49.9(7)
C50 C55 C59 C60 -103.7(6)
C54 C55 C59 C60 73.2(6)
O5 S2 C62 C67 -18.8(5)
O4 S2 C62 C67 -146.0(4)
O6 S2 C62 C67 99.6(4)
O5 S2 C62 C63 163.1(4)
O4 S2 C62 C63 35.9(4)
O6 S2 C62 C63 -78.5(4)
C67 C62 C63 C64 0.0(7)
S2 C62 C63 C64 178.2(4)
C62 C63 C64 C65 -0.3(9)
C63 C64 C65 C66 -0.3(9)
C63 C64 C65 C68 -178.9(5)
C64 C65 C66 C67 1.4(9)
C68 C65 C66 C67 179.9(6)
C65 C66 C67 C62 -1.8(9)
C63 C62 C67 C66 1.0(8)
S2 C62 C67 C66 -177.2(4)
